data_7219867
loop_
_publ_author_name
'Wang, Xiu-Li'
'Li, Tian-Jiao'
'Tian, Ai-Xiang'
'Li, Na'
'Yang, Yang'
'Ning, Ya-Li'
'Hou, Xue'

_publ_section_title
;
 Influence of N-donor sites in 5-(x-pyridyl)-1H-tetrazole ligands (x = 2,
 4) on assembly of polyoxometalate-based compounds modified by
 multinuclear metal clusters and infinite chains
;
_journal_issue 17
_journal_name_full CrystEngComm
_journal_page_first 3257
_journal_paper_doi 10.1039/C4CE02438A
_journal_volume 17
_journal_year 2015
_chemical_formula_sum 'C24 H18 Ag6 Mo12 N20 O40 Si'
_chemical_formula_weight 3053.17
_chemical_name_systematic
; 
 ? 
;
_space_group_IT_number 14
_symmetry_cell_setting monoclinic
_symmetry_space_group_name_Hall '-P 2ybc'
_symmetry_space_group_name_H-M 'P 1 21/c 1'
_atom_sites_solution_hydrogens geom
_atom_sites_solution_primary direct
_atom_sites_solution_secondary difmap
_audit_creation_method SHELXL-97
_audit_update_record
;
2015-02-25 deposited with the CCDC.
2015-03-13 downloaded from the CCDC.
;
_cell_angle_alpha 90.00
_cell_angle_beta 101.3330(10)
_cell_angle_gamma 90.00
_cell_formula_units_Z 2
_cell_length_a 10.5428(6)
_cell_length_b 23.1328(13)
_cell_length_c 12.2375(7)
_cell_measurement_temperature 293(2)
_cell_volume 2926.3(3)
_computing_cell_refinement 'SMART (Bruker, 2001)'
_computing_data_collection 'SMART (Bruker, 2001)'
_computing_data_reduction 'SAINT+ (Bruker, 1999)'
_computing_molecular_graphics 'PLATON (Spek, 2003)'
_computing_publication_material 'SHELXTL (1998)'
_computing_structure_refinement 'SHELXL-97 (Sheldrick, 1997)'
_computing_structure_solution 'SHELXS-97 (Sheldrick, 1990)'
_diffrn_ambient_temperature 293(2)
_diffrn_measured_fraction_theta_full 0.999
_diffrn_measured_fraction_theta_max 0.999
_diffrn_measurement_device_type 'CCD area detector'
_diffrn_measurement_method 'phi and omega scans'
_diffrn_radiation_monochromator graphite
_diffrn_radiation_source 'fine-focus sealed tube'
_diffrn_radiation_type MoK\a
_diffrn_radiation_wavelength 0.71073
_diffrn_reflns_av_R_equivalents 0.0151
_diffrn_reflns_av_unetI/netI 0.0152
_diffrn_reflns_limit_h_max 12
_diffrn_reflns_limit_h_min -12
_diffrn_reflns_limit_k_max 22
_diffrn_reflns_limit_k_min -27
_diffrn_reflns_limit_l_max 14
_diffrn_reflns_limit_l_min -12
_diffrn_reflns_number 16248
_diffrn_reflns_theta_full 25.00
_diffrn_reflns_theta_max 25.00
_diffrn_reflns_theta_min 1.76
_exptl_absorpt_coefficient_mu 4.569
_exptl_absorpt_correction_T_max 0.5473
_exptl_absorpt_correction_T_min 0.4935
_exptl_absorpt_correction_type multi-scan
_exptl_absorpt_process_details 'SADABS, Sheldrick, 1996'
_exptl_crystal_colour yellow
_exptl_crystal_density_diffrn 3.465
_exptl_crystal_density_method 'not measured'
_exptl_crystal_description block
_exptl_crystal_F_000 2844
_exptl_crystal_size_max 0.18
_exptl_crystal_size_mid 0.16
_exptl_crystal_size_min 0.15
_refine_diff_density_max 2.338
_refine_diff_density_min -2.208
_refine_diff_density_rms 0.210
_refine_ls_extinction_method none
_refine_ls_goodness_of_fit_ref 1.005
_refine_ls_hydrogen_treatment constr
_refine_ls_matrix_type full
_refine_ls_number_parameters 484
_refine_ls_number_reflns 5155
_refine_ls_number_restraints 48
_refine_ls_restrained_S_all 1.050
_refine_ls_R_factor_all 0.0457
_refine_ls_R_factor_gt 0.0439
_refine_ls_shift/su_max 0.000
_refine_ls_shift/su_mean 0.000
_refine_ls_structure_factor_coef Fsqd
_refine_ls_weighting_details 'calc w=1/[\s^2^(Fo^2^)+(0.0100P)^2^+98.6707P] where P=(Fo^2^+2Fc^2^)/3'
_refine_ls_weighting_scheme calc
_refine_ls_wR_factor_gt 0.0919
_refine_ls_wR_factor_ref 0.0930
_reflns_number_gt 4946
_reflns_number_total 5155
_reflns_threshold_expression >2sigma(I)
_cod_data_source_file c4ce02438a2.cif
_cod_data_source_block Compound_3
_cod_depositor_comments 'Adding full bibliography for 7219865--7219868.cif.'
_cod_original_sg_symbol_H-M 'P 21/c'
_cod_database_code 7219867

loop_
_symmetry_equiv_pos_as_xyz
'x, y, z'
'-x, y+1/2, -z+1/2'
'-x, -y, -z'
'x, -y-1/2, z-1/2'

loop_
_atom_site_label
_atom_site_type_symbol
_atom_site_fract_x
_atom_site_fract_y
_atom_site_fract_z
_atom_site_U_iso_or_equiv
_atom_site_adp_type
_atom_site_occupancy
_atom_site_symmetry_multiplicity
_atom_site_calc_flag
_atom_site_refinement_flags
Ag1 Ag -0.12116(6) -0.25212(3) -0.29552(6) 0.02498(17) Uani 1 1 d .
Mo1 Mo 0.08068(9) -0.55080(5) -0.72242(7) 0.0345(3) Uani 1 1 d .
Si1 Si 0.0000 -0.5000 -1.0000 0.0143(7) Uani 1 2 d S
N1 N 0.2527(12) -0.0093(5) 0.1329(12) 0.058(3) Uani 1 1 d U
C1 C 0.4961(9) -0.1195(4) -0.0018(8) 0.023(2) Uani 1 1 d .
O1 O 0.0612(11) -0.4779(5) -0.8719(10) 0.015(2) Uani 0.50 1 d P
C2 C 0.4106(10) -0.0803(5) 0.0423(9) 0.030(2) Uani 1 1 d .
Mo2 Mo -0.07581(9) -0.35337(4) -1.05252(7) 0.0269(2) Uani 1 1 d .
N2 N 0.4610(7) -0.1677(4) -0.0612(6) 0.0221(17) Uani 1 1 d .
O2 O -0.0141(10) -0.5581(5) -0.9176(9) 0.012(2) Uani 0.50 1 d P
Ag2 Ag -0.12858(7) -0.32157(3) -0.51601(6) 0.02616(18) Uani 1 1 d .
C3 C 0.4594(13) -0.0427(6) 0.1285(12) 0.055(4) Uani 1 1 d .
H3A H 0.5477 -0.0418 0.1579 0.067 Uiso 1 1 calc R
Mo3 Mo -0.21571(8) -0.58987(4) -0.89419(7) 0.0275(2) Uani 1 1 d .
N3 N 0.5701(8) -0.1907(4) -0.0811(7) 0.0297(19) Uani 1 1 d .
O3 O -0.1471(10) -0.5134(5) -1.0110(9) 0.011(2) Uani 0.50 1 d P
Ag3 Ag 0.26508(8) -0.21180(4) -0.11867(7) 0.0361(2) Uani 1 1 d .
C4 C 0.3775(17) -0.0071(6) 0.1702(14) 0.066(5) Uani 1 1 d .
H4A H 0.4110 0.0191 0.2261 0.080 Uiso 1 1 calc R
Mo4 Mo -0.03864(9) -0.40787(3) -0.77837(7) 0.02267(19) Uani 1 1 d .
O4 O -0.0832(11) -0.4497(5) -0.9655(9) 0.013(2) Uani 0.50 1 d P
N4 N 0.6244(8) -0.1117(4) 0.0170(7) 0.0282(19) Uani 1 1 d .
C5 C 0.2019(12) -0.0433(6) 0.0476(13) 0.052(4) Uani 1 1 d .
H5A H 0.1132 -0.0425 0.0199 0.062 Uiso 1 1 calc R
Mo5 Mo 0.27233(8) -0.44393(4) -0.82012(7) 0.0239(2) Uani 1 1 d .
O5 O -0.0498(8) -0.3595(4) -0.6796(7) 0.050(2) Uani 1 1 d .
N5 N 0.6667(7) -0.1570(4) -0.0345(7) 0.0263(18) Uani 1 1 d .
C6 C 0.2778(11) -0.0790(5) 0.0006(10) 0.039(3) Uani 1 1 d .
H6A H 0.2415 -0.1024 -0.0590 0.046 Uiso 1 1 calc R
Mo6 Mo -0.30909(7) -0.44870(3) -0.98603(7) 0.01742(17) Uani 1 1 d .
O6 O -0.1229(7) -0.2860(3) -1.0863(7) 0.0361(18) Uani 1 1 d .
N6 N 0.6711(7) -0.2490(3) -0.3114(7) 0.0218(17) Uani 1 1 d .
N7 N 0.0710(7) -0.2671(3) -0.3300(6) 0.0171(15) Uani 1 1 d .
O7 O -0.1032(9) -0.5745(6) -0.7662(9) 0.090(4) Uani 1 1 d U
C7 C 0.5952(10) -0.2103(5) -0.3739(12) 0.047(4) Uani 1 1 d .
H7A H 0.6342 -0.1813 -0.4081 0.056 Uiso 1 1 calc R
N8 N 0.0693(7) -0.2876(3) -0.4308(6) 0.0182(16) Uani 1 1 d .
O8 O 0.2750(11) -0.4016(3) -0.9422(6) 0.052(3) Uani 1 1 d .
C8 C 0.6115(9) -0.2904(5) -0.2651(9) 0.031(2) Uani 1 1 d .
H8A H 0.6619 -0.3183 -0.2220 0.037 Uiso 1 1 calc R
C9 C 0.2613(8) -0.2610(4) -0.3614(7) 0.0157(17) Uani 1 1 d .
N9 N 0.1884(7) -0.2837(3) -0.4532(6) 0.0190(16) Uani 1 1 d .
O9 O 0.4030(8) -0.4226(3) -0.7343(7) 0.046(2) Uani 1 1 d .
C10 C 0.4033(8) -0.2540(4) -0.3425(7) 0.0177(18) Uani 1 1 d .
N10 N 0.1899(7) -0.2506(3) -0.2841(6) 0.0182(16) Uani 1 1 d .
O10 O -0.0883(9) -0.6467(7) -0.9303(9) 0.101(5) Uani 1 1 d U
C11 C 0.4619(10) -0.2112(5) -0.3901(11) 0.042(3) Uani 1 1 d .
H11A H 0.4130 -0.1829 -0.4331 0.051 Uiso 1 1 calc R
O11 O -0.0116(9) -0.4748(4) -0.7007(11) 0.080(4) Uani 1 1 d U
C12 C 0.4795(10) -0.2942(5) -0.2776(9) 0.036(3) Uani 1 1 d .
H12A H 0.4421 -0.3235 -0.2426 0.043 Uiso 1 1 calc R
O12 O 0.2213(10) -0.5085(4) -0.7273(11) 0.080(4) Uani 1 1 d U
O13 O 0.1466(10) -0.4014(5) -0.7728(11) 0.081(3) Uani 1 1 d U
O14 O -0.3022(12) -0.5223(3) -0.9021(6) 0.062(3) Uani 1 1 d .
O15 O -0.4505(8) -0.4259(5) -0.9671(7) 0.061(3) Uani 1 1 d .
O16 O -0.3501(11) -0.4904(3) -1.1146(7) 0.056(3) Uani 1 1 d U
O17 O 0.0986(7) -0.5712(3) -0.5906(5) 0.0264(15) Uani 1 1 d .
O18 O -0.0427(10) -0.3516(4) -0.9025(7) 0.064(3) Uani 1 1 d .
O19 O -0.2077(10) -0.4235(4) -0.8373(7) 0.064(3) Uani 1 1 d .
O20 O -0.2482(10) -0.3859(4) -1.0467(7) 0.063(3) Uani 1 1 d .
O21 O -0.3182(10) -0.6355(3) -0.8556(8) 0.051(2) Uani 1 1 d .
O22 O 0.1246(9) -0.6139(6) -0.7925(9) 0.082(4) Uani 1 1 d U

loop_
_atom_site_aniso_label
_atom_site_aniso_U_11
_atom_site_aniso_U_22
_atom_site_aniso_U_33
_atom_site_aniso_U_23
_atom_site_aniso_U_13
_atom_site_aniso_U_12
Ag1 0.0111(3) 0.0336(4) 0.0321(4) 0.0022(3) 0.0088(3) -0.0003(3)
Mo1 0.0246(5) 0.0664(7) 0.0133(4) 0.0103(4) 0.0056(3) 0.0242(5)
Si1 0.0105(16) 0.0193(17) 0.0132(16) 0.0001(13) 0.0024(12) 0.0036(13)
N1 0.062(7) 0.036(6) 0.094(9) 0.011(6) 0.060(7) 0.006(5)
C1 0.020(5) 0.026(5) 0.022(5) 0.000(4) 0.006(4) -0.003(4)
O1 0.015(6) 0.010(6) 0.019(6) 0.005(5) 0.004(5) 0.001(5)
C2 0.022(5) 0.032(6) 0.039(6) -0.001(5) 0.015(4) -0.002(4)
Mo2 0.0315(5) 0.0168(4) 0.0263(4) -0.0086(3) -0.0094(4) 0.0117(4)
N2 0.008(3) 0.035(5) 0.022(4) -0.001(4) 0.002(3) -0.001(3)
O2 0.008(5) 0.011(6) 0.015(6) -0.001(5) 0.001(4) 0.002(4)
Ag2 0.0155(3) 0.0328(4) 0.0306(4) -0.0036(3) 0.0054(3) -0.0061(3)
C3 0.046(8) 0.061(9) 0.068(9) -0.038(7) 0.032(7) -0.021(7)
Mo3 0.0172(4) 0.0439(5) 0.0234(4) -0.0107(4) 0.0093(3) -0.0156(4)
N3 0.020(4) 0.033(5) 0.037(5) -0.008(4) 0.006(4) 0.002(4)
O3 0.009(6) 0.013(6) 0.010(5) -0.001(4) 0.000(4) -0.001(4)
Ag3 0.0297(4) 0.0567(6) 0.0213(4) -0.0114(4) 0.0033(3) -0.0070(4)
C4 0.091(12) 0.039(8) 0.089(11) -0.029(8) 0.065(10) -0.023(8)
Mo4 0.0370(5) 0.0144(4) 0.0208(4) 0.0009(3) 0.0160(4) 0.0055(3)
O4 0.012(6) 0.009(6) 0.018(6) 0.000(5) 0.006(5) 0.002(4)
N4 0.017(4) 0.032(5) 0.035(5) -0.008(4) 0.006(4) 0.001(3)
C5 0.030(6) 0.061(9) 0.072(9) 0.031(8) 0.031(6) 0.022(6)
Mo5 0.0141(4) 0.0273(4) 0.0274(4) 0.0095(4) -0.0031(3) -0.0071(3)
O5 0.055(5) 0.065(6) 0.038(5) -0.038(4) 0.031(4) -0.032(5)
N5 0.012(4) 0.028(4) 0.038(5) 0.001(4) 0.001(3) 0.004(3)
C6 0.032(6) 0.048(7) 0.041(6) 0.023(5) 0.018(5) 0.011(5)
Mo6 0.0118(4) 0.0161(4) 0.0253(4) 0.0000(3) 0.0061(3) 0.0021(3)
O6 0.038(4) 0.018(4) 0.045(5) 0.013(3) -0.010(3) -0.004(3)
N6 0.011(4) 0.023(4) 0.032(4) -0.001(3) 0.008(3) -0.003(3)
N7 0.009(3) 0.020(4) 0.022(4) -0.003(3) 0.003(3) -0.003(3)
O7 0.038(5) 0.140(8) 0.082(6) -0.081(6) -0.011(4) 0.031(5)
C7 0.020(5) 0.027(6) 0.097(11) 0.034(6) 0.019(6) 0.000(4)
N8 0.010(3) 0.025(4) 0.020(4) 0.000(3) 0.002(3) 0.003(3)
O8 0.119(8) 0.018(4) 0.017(4) 0.000(3) 0.010(4) 0.007(4)
C8 0.010(4) 0.044(6) 0.035(6) 0.024(5) -0.002(4) 0.002(4)
C9 0.017(4) 0.016(4) 0.014(4) 0.003(3) 0.005(3) 0.000(3)
N9 0.009(3) 0.030(4) 0.018(4) -0.002(3) 0.003(3) 0.000(3)
O9 0.040(5) 0.036(4) 0.046(5) -0.021(4) -0.026(4) 0.009(4)
C10 0.013(4) 0.024(5) 0.018(4) -0.007(4) 0.007(3) -0.005(4)
N10 0.009(3) 0.028(4) 0.019(4) -0.003(3) 0.004(3) -0.002(3)
O10 0.030(5) 0.190(12) 0.071(7) -0.094(8) -0.017(4) 0.040(6)
C11 0.018(5) 0.036(6) 0.074(9) 0.026(6) 0.012(5) 0.006(5)
O11 0.045(5) 0.061(6) 0.154(10) 0.077(7) 0.067(6) 0.037(5)
C12 0.018(5) 0.049(7) 0.040(6) 0.022(5) 0.002(4) -0.007(5)
O12 0.062(6) 0.054(6) 0.147(10) 0.073(6) 0.076(6) 0.039(5)
O13 0.056(5) 0.078(6) 0.125(8) 0.069(6) 0.058(5) 0.034(5)
O14 0.149(10) 0.011(4) 0.019(4) 0.001(3) 0.002(5) -0.005(5)
O15 0.033(5) 0.117(9) 0.036(5) 0.014(5) 0.014(4) 0.045(5)
O16 0.129(9) 0.015(4) 0.027(4) 0.003(3) 0.021(5) -0.002(4)
O17 0.027(4) 0.032(4) 0.019(3) 0.008(3) 0.002(3) 0.005(3)
O18 0.083(7) 0.065(6) 0.028(4) 0.022(4) -0.027(4) -0.060(6)
O19 0.087(7) 0.056(6) 0.031(5) 0.024(4) -0.031(5) -0.049(5)
O20 0.082(7) 0.068(6) 0.027(4) 0.025(4) -0.021(4) -0.057(6)
O21 0.080(7) 0.026(4) 0.063(6) 0.001(4) 0.051(5) -0.017(4)
O22 0.032(4) 0.135(8) 0.075(6) -0.071(6) -0.003(4) 0.021(5)

loop_
_atom_type_symbol
_atom_type_description
_atom_type_scat_dispersion_real
_atom_type_scat_dispersion_imag
_atom_type_scat_source
C C 0.0033 0.0016 'International Tables Vol C Tables 4.2.6.8 and 6.1.1.4'
H H 0.0000 0.0000 'International Tables Vol C Tables 4.2.6.8 and 6.1.1.4'
N N 0.0061 0.0033 'International Tables Vol C Tables 4.2.6.8 and 6.1.1.4'
O O 0.0106 0.0060 'International Tables Vol C Tables 4.2.6.8 and 6.1.1.4'
Si Si 0.0817 0.0704 'International Tables Vol C Tables 4.2.6.8 and 6.1.1.4'
Mo Mo -1.6832 0.6857 'International Tables Vol C Tables 4.2.6.8 and 6.1.1.4'
Ag Ag -0.8971 1.1015 'International Tables Vol C Tables 4.2.6.8 and 6.1.1.4'

loop_
_geom_angle_atom_site_label_1
_geom_angle_atom_site_label_2
_geom_angle_atom_site_label_3
_geom_angle
_geom_angle_site_symmetry_1
_geom_angle_site_symmetry_3
N6 Ag1 N7 162.4(3) 1_455 .
N6 Ag1 Ag2 94.9(2) 1_455 .
N7 Ag1 Ag2 67.53(19) . .
O17 Mo1 O12 104.6(5) . .
O17 Mo1 O22 104.0(5) . .
O12 Mo1 O22 97.8(5) . .
O17 Mo1 O7 95.9(5) . .
O12 Mo1 O7 156.2(5) . .
O22 Mo1 O7 88.6(4) . .
O17 Mo1 O11 94.8(4) . .
O12 Mo1 O11 87.3(4) . .
O22 Mo1 O11 158.4(5) . .
O7 Mo1 O11 79.0(5) . .
O17 Mo1 O2 153.2(4) . .
O12 Mo1 O2 101.0(5) . .
O22 Mo1 O2 64.3(4) . .
O7 Mo1 O2 61.3(4) . .
O11 Mo1 O2 94.2(5) . .
O17 Mo1 O1 153.4(4) . .
O12 Mo1 O1 63.2(4) . .
O22 Mo1 O1 101.1(5) . .
O7 Mo1 O1 93.1(5) . .
O11 Mo1 O1 62.5(4) . .
O2 Mo1 O1 49.8(4) . .
O3 Si1 O3 180.0 . 3_543
O3 Si1 O4 64.6(6) . .
O3 Si1 O4 115.4(6) 3_543 .
O3 Si1 O4 115.4(6) . 3_543
O3 Si1 O4 64.6(6) 3_543 3_543
O4 Si1 O4 180.0 . 3_543
O3 Si1 O1 70.2(6) . 3_543
O3 Si1 O1 109.8(6) 3_543 3_543
O4 Si1 O1 110.5(6) . 3_543
O4 Si1 O1 69.5(6) 3_543 3_543
O3 Si1 O1 109.8(6) . .
O3 Si1 O1 70.2(6) 3_543 .
O4 Si1 O1 69.5(6) . .
O4 Si1 O1 110.5(6) 3_543 .
O1 Si1 O1 180.0 3_543 .
O3 Si1 O2 107.8(5) . 3_543
O3 Si1 O2 72.2(5) 3_543 3_543
O4 Si1 O2 72.0(5) . 3_543
O4 Si1 O2 108.0(5) 3_543 3_543
O1 Si1 O2 75.3(5) 3_543 3_543
O1 Si1 O2 104.7(5) . 3_543
O3 Si1 O2 72.2(5) . .
O3 Si1 O2 107.8(5) 3_543 .
O4 Si1 O2 108.0(5) . .
O4 Si1 O2 72.0(5) 3_543 .
O1 Si1 O2 104.7(5) 3_543 .
O1 Si1 O2 75.3(5) . .
O2 Si1 O2 180.0 3_543 .
C4 N1 C5 121.2(11) . .
N4 C1 N2 111.6(8) . .
N4 C1 C2 122.0(9) . .
N2 C1 C2 126.4(9) . .
Si1 O1 Mo5 122.4(6) . .
Si1 O1 Mo4 123.1(6) . .
Mo5 O1 Mo4 97.5(4) . .
Si1 O1 Mo1 116.9(6) . .
Mo5 O1 Mo1 95.3(4) . .
Mo4 O1 Mo1 95.2(4) . .
C3 C2 C6 117.4(11) . .
C3 C2 C1 120.6(10) . .
C6 C2 C1 121.9(10) . .
O6 Mo2 O10 102.6(6) . 3_543
O6 Mo2 O18 102.7(4) . .
O10 Mo2 O18 97.0(5) 3_543 .
O6 Mo2 O20 97.7(4) . .
O10 Mo2 O20 157.3(6) 3_543 .
O18 Mo2 O20 88.1(4) . .
O6 Mo2 O22 96.3(5) . 3_543
O10 Mo2 O22 87.9(4) 3_543 3_543
O18 Mo2 O22 158.7(5) . 3_543
O20 Mo2 O22 79.9(4) . 3_543
O6 Mo2 O2 154.3(4) . 3_543
O10 Mo2 O2 63.0(5) 3_543 3_543
O18 Mo2 O2 100.2(5) . 3_543
O20 Mo2 O2 94.4(4) . 3_543
O22 Mo2 O2 63.6(4) 3_543 3_543
O6 Mo2 O4 156.4(4) . .
O10 Mo2 O4 99.5(6) 3_543 .
O18 Mo2 O4 66.3(4) . .
O20 Mo2 O4 62.4(4) . .
O22 Mo2 O4 92.5(5) 3_543 .
O2 Mo2 O4 47.2(4) 3_543 .
N3 N2 C1 105.9(7) . .
N3 N2 Ag3 121.7(6) . .
C1 N2 Ag3 132.3(6) . .
Si1 O2 Mo2 121.2(6) . 3_543
Si1 O2 Mo3 120.8(5) . .
Mo2 O2 Mo3 98.8(4) 3_543 .
Si1 O2 Mo1 117.7(5) . .
Mo2 O2 Mo1 96.6(4) 3_543 .
Mo3 O2 Mo1 96.4(4) . .
N5 Ag2 N8 157.3(3) 4_455 .
N5 Ag2 O5 108.5(3) 4_455 .
N8 Ag2 O5 94.0(3) . .
N5 Ag2 Ag1 93.6(2) 4_455 .
N8 Ag2 Ag1 64.11(18) . .
O5 Ag2 Ag1 157.62(18) . .
C4 C3 C2 119.8(14) . .
O21 Mo3 O14 102.6(5) . .
O21 Mo3 O7 103.5(6) . .
O14 Mo3 O7 96.6(5) . .
O21 Mo3 O8 97.5(4) . 3_543
O14 Mo3 O8 88.6(3) . 3_543
O7 Mo3 O8 156.5(5) . 3_543
O21 Mo3 O10 98.6(6) . .
O14 Mo3 O10 156.5(6) . .
O7 Mo3 O10 88.0(4) . .
O8 Mo3 O10 78.6(4) 3_543 .
O21 Mo3 O2 155.3(4) . .
O14 Mo3 O2 100.7(4) . .
O7 Mo3 O2 65.3(5) . .
O8 Mo3 O2 91.2(4) 3_543 .
O10 Mo3 O2 60.5(5) . .
O21 Mo3 O3 155.4(4) . .
O14 Mo3 O3 63.3(4) . .
O7 Mo3 O3 98.3(6) . .
O8 Mo3 O3 63.8(4) 3_543 .
O10 Mo3 O3 93.3(5) . .
O2 Mo3 O3 47.3(4) . .
N5 N3 N2 107.8(8) . .
Si1 O3 O4 57.8(5) . .
Si1 O3 Mo6 126.9(6) . .
O4 O3 Mo6 69.4(5) . .
Si1 O3 Mo5 121.2(6) . 3_543
O4 O3 Mo5 139.2(7) . 3_543
Mo6 O3 Mo5 94.7(4) . 3_543
Si1 O3 Mo3 119.4(6) . .
O4 O3 Mo3 125.7(7) . .
Mo6 O3 Mo3 94.5(4) . .
Mo5 O3 Mo3 91.7(4) 3_543 .
N10 Ag3 N2 127.0(3) . .
N10 Ag3 N9 130.9(3) . 4_556
N2 Ag3 N9 101.5(3) . 4_556
N1 C4 C3 121.0(14) . .
O5 Mo4 O11 102.7(6) . .
O5 Mo4 O19 102.5(5) . .
O11 Mo4 O19 94.5(4) . .
O5 Mo4 O13 97.8(5) . .
O11 Mo4 O13 89.7(4) . .
O19 Mo4 O13 157.8(5) . .
O5 Mo4 O18 96.9(5) . .
O11 Mo4 O18 159.4(5) . .
O19 Mo4 O18 87.5(3) . .
O13 Mo4 O18 81.2(4) . .
O5 Mo4 O1 156.6(4) . .
O11 Mo4 O1 68.0(5) . .
O19 Mo4 O1 99.6(5) . .
O13 Mo4 O1 61.8(5) . .
O18 Mo4 O1 91.4(4) . .
O5 Mo4 O4 156.4(4) . .
O11 Mo4 O4 97.8(5) . .
O19 Mo4 O4 63.8(4) . .
O13 Mo4 O4 94.0(5) . .
O18 Mo4 O4 64.8(4) . .
O1 Mo4 O4 45.0(4) . .
Si1 O4 O3 57.6(5) . .
Si1 O4 Mo6 126.1(6) . .
O3 O4 Mo6 68.8(5) . .
Si1 O4 Mo4 122.2(6) . .
O3 O4 Mo4 130.7(7) . .
Mo6 O4 Mo4 95.8(4) . .
Si1 O4 Mo2 119.1(6) . .
O3 O4 Mo2 134.0(7) . .
Mo6 O4 Mo2 93.6(4) . .
Mo4 O4 Mo2 91.7(4) . .
C1 N4 N5 103.3(8) . .
N1 C5 C6 120.8(12) . .
O9 Mo5 O8 102.7(5) . .
O9 Mo5 O13 101.8(5) . .
O8 Mo5 O13 95.8(4) . .
O9 Mo5 O16 97.4(4) . 3_543
O8 Mo5 O16 90.4(3) . 3_543
O13 Mo5 O16 158.0(5) . 3_543
O9 Mo5 O12 98.4(5) . .
O8 Mo5 O12 157.9(5) . .
O13 Mo5 O12 86.0(4) . .
O16 Mo5 O12 80.5(4) 3_543 .
O9 Mo5 O1 156.4(5) . .
O8 Mo5 O1 97.4(4) . .
O13 Mo5 O1 63.6(5) . .
O16 Mo5 O1 94.7(4) 3_543 .
O12 Mo5 O1 63.6(4) . .
O9 Mo5 O3 156.3(4) . 3_543
O8 Mo5 O3 66.9(4) . 3_543
O13 Mo5 O3 100.4(5) . 3_543
O16 Mo5 O3 62.7(4) 3_543 3_543
O12 Mo5 O3 91.0(5) . 3_543
O1 Mo5 O3 45.7(4) . 3_543
Mo4 O5 Ag2 155.1(5) . .
N3 N5 N4 111.4(7) . .
N3 N5 Ag2 125.0(6) . 4_656
N4 N5 Ag2 122.8(6) . 4_656
C5 C6 C2 119.6(13) . .
O15 Mo6 O20 101.9(6) . .
O15 Mo6 O16 103.0(5) . .
O20 Mo6 O16 96.6(4) . .
O15 Mo6 O14 98.3(5) . .
O20 Mo6 O14 157.5(5) . .
O16 Mo6 O14 88.3(3) . .
O15 Mo6 O19 96.6(5) . .
O20 Mo6 O19 88.3(3) . .
O16 Mo6 O19 158.3(5) . .
O14 Mo6 O19 79.7(3) . .
O15 Mo6 O3 158.9(5) . .
O20 Mo6 O3 97.7(5) . .
O16 Mo6 O3 66.6(4) . .
O14 Mo6 O3 64.1(4) . .
O19 Mo6 O3 91.8(4) . .
O15 Mo6 O4 156.9(5) . .
O20 Mo6 O4 67.4(4) . .
O16 Mo6 O4 98.7(5) . .
O14 Mo6 O4 90.2(4) . .
O19 Mo6 O4 63.7(4) . .
O3 Mo6 O4 41.8(4) . .
C8 N6 C7 116.4(8) . .
C8 N6 Ag1 119.5(6) . 1_655
C7 N6 Ag1 123.8(6) . 1_655
N8 N7 N10 109.8(7) . .
N8 N7 Ag1 113.3(5) . .
N10 N7 Ag1 135.3(6) . .
Mo3 O7 Mo1 136.9(7) . .
N6 C7 C11 123.5(10) . .
N7 N8 N9 109.0(7) . .
N7 N8 Ag2 113.3(5) . .
N9 N8 Ag2 137.7(6) . .
Mo5 O8 Mo3 137.1(5) . 3_543
N6 C8 C12 123.5(9) . .
N9 C9 N10 110.7(7) . .
N9 C9 C10 124.9(8) . .
N10 C9 C10 124.2(8) . .
C9 N9 N8 105.2(7) . .
C9 N9 Ag3 120.5(6) . 4
N8 N9 Ag3 132.5(6) . 4
C11 C10 C12 118.5(9) . .
C11 C10 C9 123.0(9) . .
C12 C10 C9 118.4(8) . .
N7 N10 C9 105.4(7) . .
N7 N10 Ag3 130.0(6) . .
C9 N10 Ag3 124.6(6) . .
Mo2 O10 Mo3 137.5(9) 3_543 .
C10 C11 C7 119.0(10) . .
Mo4 O11 Mo1 134.0(6) . .
C10 C12 C8 119.1(9) . .
Mo1 O12 Mo5 137.8(7) . .
Mo5 O13 Mo4 136.9(8) . .
Mo3 O14 Mo6 137.7(6) . .
Mo6 O16 Mo5 135.3(6) . 3_543
Mo2 O18 Mo4 137.1(5) . .
Mo4 O19 Mo6 136.1(6) . .
Mo6 O20 Mo2 136.3(6) . .
Mo1 O22 Mo2 135.4(7) . 3_543

loop_
_geom_bond_atom_site_label_1
_geom_bond_atom_site_label_2
_geom_bond_distance
_geom_bond_site_symmetry_2
Ag1 N6 2.162(7) 1_455
Ag1 N7 2.177(7) .
Ag1 Ag2 3.1280(11) .
Mo1 O17 1.656(6) .
Mo1 O12 1.788(10) .
Mo1 O22 1.799(10) .
Mo1 O7 1.984(10) .
Mo1 O11 2.051(10) .
Mo1 O2 2.407(11) .
Mo1 O1 2.467(11) .
Si1 O3 1.561(11) .
Si1 O3 1.561(11) 3_543
Si1 O4 1.565(11) .
Si1 O4 1.565(11) 3_543
Si1 O1 1.654(12) 3_543
Si1 O1 1.654(12) .
Si1 O2 1.704(11) 3_543
Si1 O2 1.704(11) .
N1 C4 1.31(2) .
N1 C5 1.333(19) .
C1 N4 1.338(12) .
C1 N2 1.342(12) .
C1 C2 1.456(14) .
O1 Mo5 2.328(11) .
O1 Mo4 2.349(12) .
C2 C3 1.385(16) .
C2 C6 1.394(15) .
Mo2 O6 1.664(7) .
Mo2 O10 1.784(10) 3_543
Mo2 O18 1.801(8) .
Mo2 O20 1.982(9) .
Mo2 O22 2.013(9) 3_543
Mo2 O2 2.315(11) 3_543
Mo2 O4 2.477(11) .
N2 N3 1.333(11) .
N2 Ag3 2.287(7) .
O2 Mo2 2.315(11) 3_543
O2 Mo3 2.320(11) .
Ag2 N5 2.183(8) 4_455
Ag2 N8 2.281(7) .
Ag2 O5 2.474(7) .
C3 C4 1.363(18) .
Mo3 O21 1.645(7) .
Mo3 O14 1.802(9) .
Mo3 O7 1.804(9) .
Mo3 O8 1.987(7) 3_543
Mo3 O10 1.991(10) .
Mo3 O3 2.470(11) .
N3 N5 1.320(12) .
O3 O4 1.670(15) .
O3 Mo6 2.335(11) .
O3 Mo5 2.433(11) 3_543
Ag3 N10 2.214(7) .
Ag3 N9 2.326(7) 4_556
Mo4 O5 1.669(7) .
Mo4 O11 1.810(8) .
Mo4 O19 1.823(9) .
Mo4 O13 1.947(10) .
Mo4 O18 1.994(8) .
Mo4 O4 2.445(11) .
O4 Mo6 2.345(11) .
N4 N5 1.343(12) .
C5 C6 1.353(17) .
Mo5 O9 1.636(7) .
Mo5 O8 1.791(7) .
Mo5 O13 1.834(10) .
Mo5 O16 1.968(9) 3_543
Mo5 O12 2.012(8) .
Mo5 O3 2.433(11) 3_543
N5 Ag2 2.183(8) 4_656
Mo6 O15 1.640(7) .
Mo6 O20 1.806(8) .
Mo6 O16 1.824(8) .
Mo6 O14 1.983(7) .
Mo6 O19 2.008(8) .
N6 C8 1.332(12) .
N6 C7 1.336(13) .
N6 Ag1 2.162(7) 1_655
N7 N8 1.319(10) .
N7 N10 1.325(10) .
C7 C11 1.380(15) .
N8 N9 1.339(10) .
O8 Mo3 1.987(7) 3_543
C8 C12 1.372(13) .
C9 N9 1.337(11) .
C9 N10 1.342(11) .
C9 C10 1.478(12) .
N9 Ag3 2.326(7) 4
C10 C11 1.358(14) .
C10 C12 1.374(14) .
O10 Mo2 1.784(10) 3_543
O16 Mo5 1.968(9) 3_543
O22 Mo2 2.013(9) 3_543
